data_2236623
loop_
_publ_author_name
'Kim, Tae Ho'
'Moon, Suk-Hee'
'Kim, Jineun'
'Park, Ki-Min'

_publ_section_title
;
 Benzoximate
;
_journal_coeditor_code SJ5275
_journal_issue 11
_journal_name_full 'Acta Crystallographica Section E'
_journal_page_first o3237
_journal_paper_doi 10.1107/S1600536812044248
_journal_volume 68
_journal_year 2012
_chemical_formula_iupac 'C18 H18 Cl N O5'
_chemical_formula_moiety 'C18 H18 Cl N O5'
_chemical_formula_sum 'C18 H18 Cl N O5'
_chemical_formula_weight 363.78
_chemical_name_common Benzoximate
_chemical_name_systematic
;
(3-Chloro-2,6-dimethoxyphenyl)(ethoxyimino)methyl benzoate
;
_space_group_IT_number 14
_symmetry_cell_setting monoclinic
_symmetry_space_group_name_Hall '-P 2ybc'
_symmetry_space_group_name_H-M 'P 1 21/c 1'
_atom_sites_solution_hydrogens geom
_atom_sites_solution_primary direct
_atom_sites_solution_secondary difmap
_audit_creation_method SHELXTL
_cell_angle_alpha 90.00
_cell_angle_beta 102.843(2)
_cell_angle_gamma 90.00
_cell_formula_units_Z 4
_cell_length_a 9.4262(10)
_cell_length_b 12.9863(14)
_cell_length_c 15.4227(16)
_cell_measurement_reflns_used 2737
_cell_measurement_temperature 223(2)
_cell_measurement_theta_max 25.56
_cell_measurement_theta_min 2.22
_cell_volume 1840.7(3)
_computing_cell_refinement 'SAINT (Bruker, 2006)'
_computing_data_collection 'APEX2 (Bruker, 2006)'
_computing_data_reduction 'SAINT (Bruker, 2006)'
_computing_molecular_graphics 'SHELXTL  (Sheldrick, 2008) and DIAMOND (Brandenburg, 1998)'
_computing_publication_material 'SHELXTL (Sheldrick, 2008)'
_computing_structure_refinement 'SHELXTL (Sheldrick, 2008)'
_computing_structure_solution 'SHELXTL (Sheldrick, 2008)'
_diffrn_ambient_temperature 223(2)
_diffrn_measured_fraction_theta_full 0.998
_diffrn_measured_fraction_theta_max 0.998
_diffrn_measurement_device_type 'Bruker APEXII CCD'
_diffrn_measurement_method '\f and \w scans'
_diffrn_radiation_monochromator graphite
_diffrn_radiation_source 'fine-focus sealed tube'
_diffrn_radiation_type MoK\a
_diffrn_radiation_wavelength 0.71073
_diffrn_reflns_av_R_equivalents 0.0488
_diffrn_reflns_av_sigmaI/netI 0.0670
_diffrn_reflns_limit_h_max 11
_diffrn_reflns_limit_h_min -11
_diffrn_reflns_limit_k_max 16
_diffrn_reflns_limit_k_min -8
_diffrn_reflns_limit_l_max 19
_diffrn_reflns_limit_l_min -18
_diffrn_reflns_number 9736
_diffrn_reflns_theta_full 25.99
_diffrn_reflns_theta_max 25.99
_diffrn_reflns_theta_min 2.07
_exptl_absorpt_coefficient_mu 0.234
_exptl_absorpt_correction_T_max 0.9769
_exptl_absorpt_correction_T_min 0.9330
_exptl_absorpt_correction_type multi-scan
_exptl_absorpt_process_details '(SADABS; Sheldrick, 1996)'
_exptl_crystal_colour colourless
_exptl_crystal_density_diffrn 1.313
_exptl_crystal_density_method 'not measured'
_exptl_crystal_description block
_exptl_crystal_F_000 760
_exptl_crystal_size_max 0.30
_exptl_crystal_size_mid 0.20
_exptl_crystal_size_min 0.10
_refine_diff_density_max 0.219
_refine_diff_density_min -0.303
_refine_ls_extinction_method none
_refine_ls_goodness_of_fit_ref 1.096
_refine_ls_hydrogen_treatment constr
_refine_ls_matrix_type full
_refine_ls_number_parameters 229
_refine_ls_number_reflns 3606
_refine_ls_number_restraints 0
_refine_ls_restrained_S_all 1.096
_refine_ls_R_factor_all 0.1235
_refine_ls_R_factor_gt 0.0730
_refine_ls_shift/su_max 0.000
_refine_ls_shift/su_mean 0.000
_refine_ls_structure_factor_coef Fsqd
_refine_ls_weighting_details 'calc w=1/[\s^2^(Fo^2^)+(0.0351P)^2^+1.3636P] where P=(Fo^2^+2Fc^2^)/3'
_refine_ls_weighting_scheme calc
_refine_ls_wR_factor_gt 0.1246
_refine_ls_wR_factor_ref 0.1376
_reflns_number_gt 2298
_reflns_number_total 3606
_reflns_threshold_expression I>2\s(I)
_cod_data_source_file sj5275.cif
_cod_data_source_block I
_cod_original_sg_symbol_H-M 'P 21/c'
_cod_database_code 2236623
_cod_database_fobs_code 2236623

loop_
_symmetry_equiv_pos_as_xyz
'x, y, z'
'-x, y+1/2, -z+1/2'
'-x, -y, -z'
'x, -y-1/2, z-1/2'

loop_
_atom_site_type_symbol
_atom_site_label
_atom_site_fract_x
_atom_site_fract_y
_atom_site_fract_z
_atom_site_U_iso_or_equiv
_atom_site_adp_type
_atom_site_calc_flag
_atom_site_refinement_flags
_atom_site_occupancy
_atom_site_symmetry_multiplicity
Cl Cl1 0.31473(12) 0.56710(7) 0.07179(7) 0.0649(3) Uani d . 1 1
O O1 0.1499(2) 0.42350(16) 0.16181(13) 0.0405(6) Uani d . 1 1
O O2 0.1097(3) 0.15458(19) -0.04964(16) 0.0583(7) Uani d . 1 1
O O3 -0.1289(3) 0.17796(19) 0.17061(16) 0.0578(7) Uani d . 1 1
O O4 0.0986(2) 0.12350(16) 0.12436(14) 0.0404(6) Uani d . 1 1
O O5 0.2986(3) 0.18389(17) 0.21829(15) 0.0484(6) Uani d . 1 1
N N1 -0.0722(3) 0.2521(2) 0.12132(17) 0.0415(7) Uani d . 1 1
C C1 0.2563(4) 0.4441(3) 0.0356(2) 0.0431(9) Uani d . 1 1
C C2 0.2902(4) 0.4053(3) -0.0402(2) 0.0488(9) Uani d . 1 1
H H2 0.3459 0.4449 -0.0714 0.059 Uiso calc R 1 1
C C3 0.2430(4) 0.3084(3) -0.0708(2) 0.0477(9) Uani d . 1 1
H H3 0.2657 0.2823 -0.1229 0.057 Uiso calc R 1 1
C C4 0.1622(3) 0.2502(3) -0.0243(2) 0.0396(8) Uani d . 1 1
C C5 0.1277(3) 0.2883(2) 0.0537(2) 0.0328(7) Uani d . 1 1
C C6 0.1751(3) 0.3869(2) 0.0833(2) 0.0355(8) Uani d . 1 1
C C7 0.0273(4) 0.4934(3) 0.1513(2) 0.0539(10) Uani d . 1 1
H H7A 0.0326 0.5436 0.1055 0.081 Uiso calc R 1 1
H H7B 0.0300 0.5287 0.2070 0.081 Uiso calc R 1 1
H H7C -0.0627 0.4548 0.1342 0.081 Uiso calc R 1 1
C C8 0.1477(6) 0.1095(4) -0.1262(3) 0.0996(19) Uani d . 1 1
H H8A 0.1149 0.1539 -0.1773 0.149 Uiso calc R 1 1
H H8B 0.1014 0.0427 -0.1378 0.149 Uiso calc R 1 1
H H8C 0.2525 0.1014 -0.1153 0.149 Uiso calc R 1 1
C C9 0.0461(3) 0.2231(2) 0.10433(19) 0.0331(7) Uani d . 1 1
C C10 -0.2591(5) 0.2193(3) 0.1924(3) 0.0682(12) Uani d . 1 1
H H10A -0.2394 0.2897 0.2147 0.082 Uiso calc R 1 1
H H10B -0.2832 0.1780 0.2404 0.082 Uiso calc R 1 1
C C11 -0.3862(5) 0.2206(4) 0.1162(3) 0.0910(16) Uani d . 1 1
H H11A -0.3699 0.2706 0.0727 0.137 Uiso calc R 1 1
H H11B -0.4727 0.2393 0.1368 0.137 Uiso calc R 1 1
H H11C -0.3991 0.1529 0.0891 0.137 Uiso calc R 1 1
C C12 0.2377(3) 0.1144(2) 0.17402(19) 0.0328(7) Uani d . 1 1
C C13 0.2986(3) 0.0111(2) 0.16451(19) 0.0311(7) Uani d . 1 1
C C14 0.2277(3) -0.0602(2) 0.1025(2) 0.0390(8) Uani d . 1 1
H H14 0.1367 -0.0443 0.0658 0.047 Uiso calc R 1 1
C C15 0.2915(4) -0.1537(3) 0.0952(2) 0.0466(9) Uani d . 1 1
H H15 0.2432 -0.2023 0.0539 0.056 Uiso calc R 1 1
C C16 0.4257(4) -0.1772(3) 0.1479(2) 0.0479(9) Uani d . 1 1
H H16 0.4684 -0.2415 0.1422 0.058 Uiso calc R 1 1
C C17 0.4976(4) -0.1070(3) 0.2091(2) 0.0487(9) Uani d . 1 1
H H17 0.5895 -0.1230 0.2447 0.058 Uiso calc R 1 1
C C18 0.4341(4) -0.0130(3) 0.2177(2) 0.0412(8) Uani d . 1 1
H H18 0.4824 0.0350 0.2597 0.049 Uiso calc R 1 1

loop_
_atom_site_aniso_label
_atom_site_aniso_U_11
_atom_site_aniso_U_22
_atom_site_aniso_U_33
_atom_site_aniso_U_12
_atom_site_aniso_U_13
_atom_site_aniso_U_23
Cl1 0.0716(7) 0.0457(5) 0.0686(7) -0.0158(5) -0.0033(5) 0.0124(5)
O1 0.0476(14) 0.0375(12) 0.0331(12) 0.0087(11) 0.0017(10) -0.0030(10)
O2 0.0666(19) 0.0633(16) 0.0548(16) -0.0204(14) 0.0342(13) -0.0286(13)
O3 0.0556(17) 0.0620(16) 0.0683(17) 0.0102(13) 0.0405(14) 0.0162(14)
O4 0.0319(13) 0.0349(12) 0.0532(14) 0.0003(10) 0.0072(11) -0.0047(11)
O5 0.0540(16) 0.0413(14) 0.0443(14) -0.0034(12) -0.0011(12) -0.0114(12)
N1 0.0387(17) 0.0502(17) 0.0413(16) 0.0052(14) 0.0209(13) 0.0051(14)
C1 0.037(2) 0.042(2) 0.045(2) -0.0017(16) -0.0029(17) 0.0071(17)
C2 0.035(2) 0.061(2) 0.051(2) -0.0006(18) 0.0107(17) 0.017(2)
C3 0.041(2) 0.063(2) 0.044(2) 0.0027(19) 0.0217(17) 0.0002(19)
C4 0.0301(18) 0.049(2) 0.0417(19) -0.0001(16) 0.0116(15) -0.0066(17)
C5 0.0265(18) 0.0394(18) 0.0324(17) 0.0022(14) 0.0061(13) -0.0020(15)
C6 0.0343(19) 0.0370(18) 0.0309(17) 0.0077(15) -0.0020(14) 0.0005(15)
C7 0.064(3) 0.046(2) 0.051(2) 0.0208(19) 0.0107(19) -0.0014(18)
C8 0.130(5) 0.099(4) 0.093(4) -0.037(3) 0.075(3) -0.063(3)
C9 0.0339(19) 0.0333(17) 0.0318(17) 0.0007(15) 0.0065(15) -0.0051(14)
C10 0.063(3) 0.079(3) 0.077(3) 0.010(2) 0.047(2) 0.011(2)
C11 0.054(3) 0.140(5) 0.088(3) 0.007(3) 0.036(3) 0.001(3)
C12 0.0356(19) 0.0361(18) 0.0292(17) -0.0038(16) 0.0124(15) 0.0001(15)
C13 0.0314(18) 0.0348(17) 0.0282(16) -0.0014(14) 0.0089(14) -0.0022(14)
C14 0.0313(19) 0.0422(19) 0.0415(18) 0.0051(16) 0.0040(15) -0.0053(16)
C15 0.041(2) 0.044(2) 0.053(2) 0.0018(17) 0.0070(18) -0.0115(17)
C16 0.041(2) 0.044(2) 0.063(2) 0.0039(17) 0.0187(19) -0.0032(18)
C17 0.0304(19) 0.052(2) 0.061(2) 0.0066(17) 0.0061(17) 0.0089(19)
C18 0.034(2) 0.047(2) 0.0396(19) -0.0028(16) 0.0003(15) 0.0001(16)

loop_
_atom_type_symbol
_atom_type_description
_atom_type_scat_dispersion_real
_atom_type_scat_dispersion_imag
_atom_type_scat_source
C C 0.0033 0.0016 'International Tables Vol C Tables 4.2.6.8 and 6.1.1.4'
H H 0.0000 0.0000 'International Tables Vol C Tables 4.2.6.8 and 6.1.1.4'
N N 0.0061 0.0033 'International Tables Vol C Tables 4.2.6.8 and 6.1.1.4'
O O 0.0106 0.0060 'International Tables Vol C Tables 4.2.6.8 and 6.1.1.4'
Cl Cl 0.1484 0.1585 'International Tables Vol C Tables 4.2.6.8 and 6.1.1.4'

loop_
_geom_angle_atom_site_label_1
_geom_angle_atom_site_label_2
_geom_angle_atom_site_label_3
_geom_angle
C6 O1 C7 114.1(2)
C4 O2 C8 117.9(3)
N1 O3 C10 108.5(3)
C12 O4 C9 116.9(2)
C9 N1 O3 111.7(3)
C2 C1 C6 120.9(3)
C2 C1 Cl1 119.5(3)
C6 C1 Cl1 119.6(3)
C1 C2 C3 120.5(3)
C1 C2 H2 119.8
C3 C2 H2 119.8
C2 C3 C4 119.6(3)
C2 C3 H3 120.2
C4 C3 H3 120.2
O2 C4 C3 123.9(3)
O2 C4 C5 115.4(3)
C3 C4 C5 120.7(3)
C6 C5 C4 119.0(3)
C6 C5 C9 121.2(3)
C4 C5 C9 119.8(3)
O1 C6 C1 120.4(3)
O1 C6 C5 120.0(3)
C1 C6 C5 119.4(3)
O1 C7 H7A 109.5
O1 C7 H7B 109.5
H7A C7 H7B 109.5
O1 C7 H7C 109.5
H7A C7 H7C 109.5
H7B C7 H7C 109.5
O2 C8 H8A 109.5
O2 C8 H8B 109.5
H8A C8 H8B 109.5
O2 C8 H8C 109.5
H8A C8 H8C 109.5
H8B C8 H8C 109.5
N1 C9 O4 121.2(3)
N1 C9 C5 121.8(3)
O4 C9 C5 116.6(3)
O3 C10 C11 113.4(3)
O3 C10 H10A 108.9
C11 C10 H10A 108.9
O3 C10 H10B 108.9
C11 C10 H10B 108.9
H10A C10 H10B 107.7
C10 C11 H11A 109.5
C10 C11 H11B 109.5
H11A C11 H11B 109.5
C10 C11 H11C 109.5
H11A C11 H11C 109.5
H11B C11 H11C 109.5
O5 C12 O4 122.2(3)
O5 C12 C13 126.3(3)
O4 C12 C13 111.5(3)
C14 C13 C18 119.6(3)
C14 C13 C12 122.3(3)
C18 C13 C12 118.1(3)
C15 C14 C13 119.6(3)
C15 C14 H14 120.2
C13 C14 H14 120.2
C14 C15 C16 120.6(3)
C14 C15 H15 119.7
C16 C15 H15 119.7
C15 C16 C17 120.4(3)
C15 C16 H16 119.8
C17 C16 H16 119.8
C16 C17 C18 119.6(3)
C16 C17 H17 120.2
C18 C17 H17 120.2
C17 C18 C13 120.2(3)
C17 C18 H18 119.9
C13 C18 H18 119.9

loop_
_geom_bond_atom_site_label_1
_geom_bond_atom_site_label_2
_geom_bond_distance
Cl1 C1 1.740(3)
O1 C6 1.370(4)
O1 C7 1.450(4)
O2 C4 1.361(4)
O2 C8 1.433(4)
O3 N1 1.404(3)
O3 C10 1.446(4)
O4 C12 1.368(4)
O4 C9 1.395(4)
O5 C12 1.198(3)
N1 C9 1.259(4)
C1 C2 1.374(5)
C1 C6 1.389(5)
C2 C3 1.382(5)
C2 H2 0.9400
C3 C4 1.382(5)
C3 H3 0.9400
C4 C5 1.404(4)
C5 C6 1.398(4)
C5 C9 1.478(4)
C7 H7A 0.9700
C7 H7B 0.9700
C7 H7C 0.9700
C8 H8A 0.9700
C8 H8B 0.9700
C8 H8C 0.9700
C10 C11 1.481(6)
C10 H10A 0.9800
C10 H10B 0.9800
C11 H11A 0.9700
C11 H11B 0.9700
C11 H11C 0.9700
C12 C13 1.479(4)
C13 C14 1.391(4)
C13 C18 1.392(4)
C14 C15 1.371(4)
C14 H14 0.9400
C15 C16 1.377(5)
C15 H15 0.9400
C16 C17 1.377(5)
C16 H16 0.9400
C17 C18 1.379(5)
C17 H17 0.9400
C18 H18 0.9400

loop_
_geom_hbond_atom_site_label_D
_geom_hbond_atom_site_label_H
_geom_hbond_atom_site_label_A
_geom_hbond_site_symmetry_A
_geom_hbond_distance_DH
_geom_hbond_distance_HA
_geom_hbond_distance_DA
_geom_hbond_angle_DHA
_geom_hbond_publ_flag
C3 H3 O5 4_565 0.94 2.57 3.409(4) 148.3 y
C17 H17 O1 2_645 0.94 2.63 3.496(4) 153.8 y
C18 H18 Cl1 2_645 0.94 2.89 3.716(3) 146.8 y
C7 H7A Cg1 3_565 0.97 2.90 3.570(4) 126.8 y
C10 H10A Cg2 2_555 0.98 3.01 3.740(5) 132.3 y

loop_
_geom_torsion_atom_site_label_1
_geom_torsion_atom_site_label_2
_geom_torsion_atom_site_label_3
_geom_torsion_atom_site_label_4
_geom_torsion
C10 O3 N1 C9 176.3(3)
C6 C1 C2 C3 0.5(5)
Cl1 C1 C2 C3 -179.0(3)
C1 C2 C3 C4 -0.5(5)
C8 O2 C4 C3 3.8(5)
C8 O2 C4 C5 -176.9(4)
C2 C3 C4 O2 179.3(3)
C2 C3 C4 C5 0.0(5)
O2 C4 C5 C6 -178.7(3)
C3 C4 C5 C6 0.6(5)
O2 C4 C5 C9 3.0(4)
C3 C4 C5 C9 -177.6(3)
C7 O1 C6 C1 84.0(4)
C7 O1 C6 C5 -100.4(3)
C2 C1 C6 O1 175.7(3)
Cl1 C1 C6 O1 -4.7(4)
C2 C1 C6 C5 0.1(5)
Cl1 C1 C6 C5 179.7(2)
C4 C5 C6 O1 -176.3(3)
C9 C5 C6 O1 1.9(4)
C4 C5 C6 C1 -0.7(4)
C9 C5 C6 C1 177.5(3)
O3 N1 C9 O4 7.3(4)
O3 N1 C9 C5 -179.5(3)
C12 O4 C9 N1 -126.9(3)
C12 O4 C9 C5 59.6(3)
C6 C5 C9 N1 58.3(4)
C4 C5 C9 N1 -123.5(3)
C6 C5 C9 O4 -128.2(3)
C4 C5 C9 O4 50.0(4)
N1 O3 C10 C11 74.9(4)
C9 O4 C12 O5 19.6(4)
C9 O4 C12 C13 -160.0(2)
O5 C12 C13 C14 -171.1(3)
O4 C12 C13 C14 8.4(4)
O5 C12 C13 C18 6.6(5)
O4 C12 C13 C18 -173.9(3)
C18 C13 C14 C15 0.7(5)
C12 C13 C14 C15 178.3(3)
C13 C14 C15 C16 -0.8(5)
C14 C15 C16 C17 0.2(5)
C15 C16 C17 C18 0.4(5)
C16 C17 C18 C13 -0.5(5)
C14 C13 C18 C17 0.0(5)
C12 C13 C18 C17 -177.7(3)

loop_
_cod_related_entry_id
_cod_related_entry_database
_cod_related_entry_code
1 ChemSpider 4786250
